data_4025294
loop_
_publ_author_name
'Hu Cui'
'Novruz G. Akhmedov'
'Jeffrey L. Petersen'
'Kung K. Wang'

_publ_section_title
;
 Synthesis of a Basket-Shaped C56H38 Hydrocarbon as a Precursor toward an
 End-Cap Template for Carbon [6,6]Nanotubes
;
_journal_name_full 'Journal of Organic Chemistry'
_journal_page_first 2050
_journal_page_last 2056
_journal_paper_doi 10.1021/jo100132v
_journal_volume 75
_journal_year 2010
_chemical_formula_sum 'C26 H16 Br2 O2'
_chemical_formula_weight 520.21
_chemical_name_systematic
; 
 ? 
;
_space_group_IT_number 14
_symmetry_cell_setting monoclinic
_symmetry_space_group_name_Hall '-P 2yn'
_symmetry_space_group_name_H-M 'P 1 21/n 1'
_atom_sites_solution_hydrogens geom
_atom_sites_solution_primary direct
_atom_sites_solution_secondary difmap
_audit_creation_method SHELXL-97
_cell_angle_alpha 90.00
_cell_angle_beta 91.3720(10)
_cell_angle_gamma 90.00
_cell_formula_units_Z 4
_cell_length_a 12.3579(9)
_cell_length_b 13.0133(11)
_cell_length_c 13.2737(11)
_cell_measurement_reflns_used 5012
_cell_measurement_temperature 293(2)
_cell_measurement_theta_max 25.75
_cell_measurement_theta_min 2.22
_cell_volume 2134.0(3)
_computing_structure_refinement 'SHELXL-97 (Sheldrick, 1997)'
_computing_structure_solution 'SHELXS-97 (Sheldrick, 1990)'
_diffrn_ambient_temperature 293(2)
_diffrn_measured_fraction_theta_full 0.987
_diffrn_measured_fraction_theta_max 0.987
_diffrn_radiation_monochromator graphite
_diffrn_radiation_source 'fine-focus sealed tube'
_diffrn_radiation_type MoK\a
_diffrn_radiation_wavelength 0.71073
_diffrn_reflns_av_R_equivalents 0.0537
_diffrn_reflns_av_sigmaI/netI 0.0720
_diffrn_reflns_limit_h_max 16
_diffrn_reflns_limit_h_min -14
_diffrn_reflns_limit_k_max 16
_diffrn_reflns_limit_k_min -16
_diffrn_reflns_limit_l_max 17
_diffrn_reflns_limit_l_min -16
_diffrn_reflns_number 14761
_diffrn_reflns_theta_full 27.52
_diffrn_reflns_theta_max 27.52
_diffrn_reflns_theta_min 2.19
_diffrn_standards_decay_% none
_exptl_absorpt_coefficient_mu 3.819
_exptl_absorpt_correction_type semi-empirical
_exptl_absorpt_process_details SADABS
_exptl_crystal_colour colorless
_exptl_crystal_density_diffrn 1.619
_exptl_crystal_density_method 'not measured'
_exptl_crystal_F_000 1032
_exptl_crystal_size_max 0.35
_exptl_crystal_size_mid 0.10
_exptl_crystal_size_min 0.08
_refine_diff_density_max 0.753
_refine_diff_density_min -0.815
_refine_diff_density_rms 0.084
_refine_ls_extinction_method none
_refine_ls_goodness_of_fit_ref 1.022
_refine_ls_hydrogen_treatment riding
_refine_ls_matrix_type full
_refine_ls_number_parameters 273
_refine_ls_number_reflns 4842
_refine_ls_number_restraints 0
_refine_ls_restrained_S_all 1.022
_refine_ls_R_factor_all 0.0872
_refine_ls_R_factor_gt 0.0540
_refine_ls_shift/su_max 0.000
_refine_ls_shift/su_mean 0.000
_refine_ls_structure_factor_coef Fsqd
_refine_ls_weighting_details 'calc w=1/[\s^2^(Fo^2^)+(0.0668P)^2^+1.4911P] where P=(Fo^2^+2Fc^2^)/3'
_refine_ls_weighting_scheme calc
_refine_ls_wR_factor_gt 0.1383
_refine_ls_wR_factor_ref 0.1586
_reflns_number_gt 3154
_reflns_number_total 4842
_reflns_threshold_expression >2sigma(I)
_cod_data_source_file jo100132v_si_005.cif
_cod_data_source_block hc8ccd
_cod_database_code 4025294

loop_
_symmetry_equiv_pos_as_xyz
'x, y, z'
'-x+1/2, y+1/2, -z+1/2'
'-x, -y, -z'
'x-1/2, -y-1/2, z-1/2'

loop_
_atom_site_label
_atom_site_type_symbol
_atom_site_fract_x
_atom_site_fract_y
_atom_site_fract_z
_atom_site_U_iso_or_equiv
_atom_site_adp_type
_atom_site_occupancy
_atom_site_symmetry_multiplicity
_atom_site_calc_flag
_atom_site_refinement_flags
_atom_site_disorder_assembly
_atom_site_disorder_group
Br1 Br 0.32334(6) 0.02494(6) 0.94383(4) 0.1018(3) Uani 1 1 d . . .
Br2 Br 0.04292(4) -0.09533(4) 0.11952(4) 0.0726(2) Uani 1 1 d . . .
O1 O 0.3364(2) -0.0792(2) 0.2284(2) 0.0609(8) Uani 1 1 d . . .
O2 O 0.1604(3) 0.2127(3) 0.7324(2) 0.0713(9) Uani 1 1 d . . .
C1 C 0.2812(3) 0.1825(3) 0.4898(3) 0.0390(8) Uani 1 1 d . . .
H1 H 0.2938 0.2522 0.4647 0.047 Uiso 1 1 calc R . .
C2 C 0.2991(3) 0.1818(3) 0.6066(3) 0.0434(8) Uani 1 1 d . . .
C3 C 0.3433(3) 0.0785(3) 0.6491(3) 0.0432(8) Uani 1 1 d . . .
C4 C 0.3452(3) -0.0115(3) 0.5821(3) 0.0396(8) Uani 1 1 d . . .
C5 C 0.3432(3) -0.1132(3) 0.6150(3) 0.0474(9) Uani 1 1 d . . .
H5 H 0.3430 -0.1268 0.6838 0.057 Uiso 1 1 calc R . .
C6 C 0.3416(3) -0.1951(3) 0.5472(3) 0.0475(9) Uani 1 1 d . . .
H6 H 0.3415 -0.2621 0.5717 0.057 Uiso 1 1 calc R . .
C7 C 0.3402(3) -0.1784(3) 0.4438(3) 0.0475(9) Uani 1 1 d . . .
H7 H 0.3385 -0.2329 0.3984 0.057 Uiso 1 1 calc R . .
C8 C 0.3414(3) -0.0769(3) 0.4106(3) 0.0387(8) Uani 1 1 d . . .
C9 C 0.3464(2) 0.0040(3) 0.4785(3) 0.0356(7) Uani 1 1 d . . .
C10 C 0.3484(2) 0.1069(3) 0.4293(3) 0.0370(7) Uani 1 1 d . . .
H10 H 0.4234 0.1313 0.4286 0.044 Uiso 1 1 calc R . .
C11 C 0.3097(3) 0.0839(3) 0.3185(3) 0.0379(7) Uani 1 1 d . . .
C12 C 0.3314(3) -0.0334(3) 0.3075(3) 0.0419(8) Uani 1 1 d . . .
C13 C 0.1852(3) 0.0942(3) 0.3024(3) 0.0388(7) Uani 1 1 d . . .
C14 C 0.1160(3) 0.1218(3) 0.3867(3) 0.0403(8) Uani 1 1 d . . .
C15 C 0.0037(3) 0.1062(3) 0.3869(3) 0.0534(10) Uani 1 1 d . . .
H15 H -0.0316 0.0830 0.3285 0.064 Uiso 1 1 calc R . .
C16 C -0.0559(3) 0.1245(4) 0.4721(4) 0.0649(12) Uani 1 1 d . . .
H16 H -0.1306 0.1159 0.4691 0.078 Uiso 1 1 calc R . .
C17 C -0.0060(3) 0.1553(4) 0.5617(4) 0.0608(11) Uani 1 1 d . . .
H17 H -0.0458 0.1661 0.6194 0.073 Uiso 1 1 calc R . .
C18 C 0.1054(3) 0.1696(3) 0.5624(3) 0.0462(9) Uani 1 1 d . . .
C19 C 0.1640(3) 0.1573(3) 0.4758(3) 0.0384(7) Uani 1 1 d . . .
C20 C 0.1821(3) 0.1923(3) 0.6466(3) 0.0476(9) Uani 1 1 d . . .
C21 C 0.3689(4) 0.2721(4) 0.6457(4) 0.0659(12) Uani 1 1 d . . .
H21A H 0.3725 0.2705 0.7180 0.099 Uiso 1 1 calc R . .
H21B H 0.3371 0.3357 0.6235 0.099 Uiso 1 1 calc R . .
H21C H 0.4405 0.2662 0.6199 0.099 Uiso 1 1 calc R . .
C22 C 0.3767(3) 0.0722(4) 0.7440(3) 0.0548(10) Uani 1 1 d . . .
C23 C 0.4121(4) 0.0653(4) 0.8353(3) 0.0684(13) Uani 1 1 d . . .
H23 H 0.4845 0.0806 0.8492 0.082 Uiso 1 1 calc R . .
C24 C 0.3693(3) 0.1466(4) 0.2391(3) 0.0590(11) Uani 1 1 d . . .
H24A H 0.3487 0.1225 0.1730 0.089 Uiso 1 1 calc R . .
H24B H 0.4460 0.1386 0.2494 0.089 Uiso 1 1 calc R . .
H24C H 0.3504 0.2178 0.2453 0.089 Uiso 1 1 calc R . .
C25 C 0.1422(3) 0.0720(3) 0.2133(3) 0.0453(8) Uani 1 1 d . . .
C26 C 0.0946(3) 0.0421(3) 0.1308(3) 0.0500(9) Uani 1 1 d . . .
H26 H 0.0855 0.0875 0.0771 0.060 Uiso 1 1 calc R . .

loop_
_atom_site_aniso_label
_atom_site_aniso_U_11
_atom_site_aniso_U_22
_atom_site_aniso_U_33
_atom_site_aniso_U_23
_atom_site_aniso_U_13
_atom_site_aniso_U_12
Br1 0.1150(5) 0.1454(7) 0.0458(3) 0.0027(3) 0.0171(3) 0.0047(4)
Br2 0.0885(4) 0.0577(3) 0.0703(4) -0.0090(2) -0.0244(3) -0.0048(2)
O1 0.0760(18) 0.069(2) 0.0381(16) -0.0163(14) 0.0020(13) 0.0124(15)
O2 0.0748(19) 0.091(2) 0.0482(18) -0.0299(17) 0.0136(15) -0.0015(17)
C1 0.0434(17) 0.0355(18) 0.0379(19) -0.0035(15) 0.0006(14) -0.0092(14)
C2 0.0472(18) 0.047(2) 0.0360(19) -0.0101(16) -0.0004(15) -0.0115(16)
C3 0.0392(17) 0.057(2) 0.0330(18) -0.0040(16) 0.0005(14) -0.0093(16)
C4 0.0306(14) 0.053(2) 0.0348(19) 0.0007(16) -0.0022(13) -0.0032(14)
C5 0.0414(17) 0.058(2) 0.043(2) 0.0093(18) -0.0024(15) 0.0021(17)
C6 0.0461(18) 0.042(2) 0.055(2) 0.0072(18) -0.0018(17) 0.0029(16)
C7 0.0442(18) 0.039(2) 0.059(3) -0.0059(18) -0.0003(17) 0.0088(16)
C8 0.0340(15) 0.044(2) 0.0382(18) -0.0038(15) 0.0008(13) 0.0031(14)
C9 0.0270(14) 0.0431(19) 0.0367(18) -0.0013(14) 0.0011(13) -0.0019(13)
C10 0.0317(15) 0.045(2) 0.0342(18) -0.0032(14) 0.0029(13) -0.0079(14)
C11 0.0375(15) 0.044(2) 0.0319(17) -0.0001(15) 0.0040(13) -0.0049(14)
C12 0.0358(16) 0.052(2) 0.0375(19) -0.0073(17) 0.0025(14) 0.0011(15)
C13 0.0442(17) 0.0361(18) 0.0359(18) 0.0021(15) -0.0048(14) 0.0002(15)
C14 0.0390(16) 0.0396(19) 0.042(2) -0.0022(15) -0.0013(15) 0.0036(14)
C15 0.0395(18) 0.067(3) 0.053(2) -0.006(2) -0.0116(17) 0.0078(18)
C16 0.0307(17) 0.088(3) 0.076(3) -0.013(3) 0.0027(19) 0.0091(19)
C17 0.044(2) 0.075(3) 0.064(3) -0.014(2) 0.0142(19) 0.010(2)
C18 0.0448(18) 0.048(2) 0.046(2) -0.0126(17) 0.0045(16) 0.0025(16)
C19 0.0406(16) 0.0338(18) 0.0408(19) -0.0036(15) 0.0010(14) 0.0034(14)
C20 0.057(2) 0.042(2) 0.044(2) -0.0133(17) 0.0077(17) -0.0039(17)
C21 0.074(3) 0.061(3) 0.062(3) -0.018(2) -0.003(2) -0.026(2)
C22 0.052(2) 0.071(3) 0.041(2) -0.011(2) -0.0006(17) -0.0001(19)
C23 0.062(2) 0.103(4) 0.041(2) -0.008(2) -0.0056(19) 0.005(3)
C24 0.062(2) 0.077(3) 0.038(2) 0.009(2) 0.0069(18) -0.015(2)
C25 0.0478(19) 0.046(2) 0.042(2) -0.0008(16) -0.0036(16) 0.0050(16)
C26 0.058(2) 0.058(2) 0.0334(19) -0.0004(17) -0.0107(17) 0.0032(19)

loop_
_atom_type_symbol
_atom_type_description
_atom_type_scat_dispersion_real
_atom_type_scat_dispersion_imag
_atom_type_scat_source
C C 0.0033 0.0016 'International Tables Vol C Tables 4.2.6.8 and 6.1.1.4'
H H 0.0000 0.0000 'International Tables Vol C Tables 4.2.6.8 and 6.1.1.4'
O O 0.0106 0.0060 'International Tables Vol C Tables 4.2.6.8 and 6.1.1.4'
Br Br -0.2901 2.4595 'International Tables Vol C Tables 4.2.6.8 and 6.1.1.4'

loop_
_geom_angle_atom_site_label_1
_geom_angle_atom_site_label_2
_geom_angle_atom_site_label_3
_geom_angle
_geom_angle_site_symmetry_1
_geom_angle_site_symmetry_3
_geom_angle_publ_flag
C19 C1 C10 109.3(3) . . ?
C19 C1 C2 103.7(3) . . ?
C10 C1 C2 116.9(3) . . ?
C21 C2 C3 110.4(3) . . ?
C21 C2 C20 109.6(3) . . ?
C3 C2 C20 105.8(3) . . ?
C21 C2 C1 113.3(3) . . ?
C3 C2 C1 114.0(3) . . ?
C20 C2 C1 103.1(3) . . ?
C22 C3 C4 121.3(4) . . ?
C22 C3 C2 120.0(4) . . ?
C4 C3 C2 118.8(3) . . ?
C9 C4 C5 116.6(3) . . ?
C9 C4 C3 118.8(3) . . ?
C5 C4 C3 124.5(3) . . ?
C4 C5 C6 121.6(4) . . ?
C7 C6 C5 121.1(4) . . ?
C6 C7 C8 117.5(4) . . ?
C9 C8 C7 121.1(4) . . ?
C9 C8 C12 108.1(3) . . ?
C7 C8 C12 130.8(3) . . ?
C8 C9 C4 122.0(3) . . ?
C8 C9 C10 113.5(3) . . ?
C4 C9 C10 124.4(3) . . ?
C9 C10 C1 109.5(3) . . ?
C9 C10 C11 103.4(3) . . ?
C1 C10 C11 117.4(3) . . ?
C24 C11 C13 110.5(3) . . ?
C24 C11 C12 111.7(3) . . ?
C13 C11 C12 104.2(3) . . ?
C24 C11 C10 113.8(3) . . ?
C13 C11 C10 113.1(3) . . ?
C12 C11 C10 103.0(3) . . ?
O1 C12 C8 127.4(4) . . ?
O1 C12 C11 125.2(4) . . ?
C8 C12 C11 107.4(3) . . ?
C25 C13 C14 120.5(3) . . ?
C25 C13 C11 118.8(3) . . ?
C14 C13 C11 120.6(3) . . ?
C19 C14 C15 116.6(3) . . ?
C19 C14 C13 119.0(3) . . ?
C15 C14 C13 124.1(3) . . ?
C16 C15 C14 121.5(4) . . ?
C15 C16 C17 121.1(3) . . ?
C16 C17 C18 117.7(4) . . ?
C19 C18 C17 121.2(4) . . ?
C19 C18 C20 108.2(3) . . ?
C17 C18 C20 130.5(4) . . ?
C18 C19 C14 121.7(3) . . ?
C18 C19 C1 113.4(3) . . ?
C14 C19 C1 124.9(3) . . ?
O2 C20 C18 127.2(4) . . ?
O2 C20 C2 124.8(4) . . ?
C18 C20 C2 108.0(3) . . ?
C23 C22 C3 178.2(4) . . ?
C22 C23 Br1 123.0(4) . . ?
C26 C25 C13 173.7(4) . . ?
C25 C26 Br2 119.6(3) . . ?

loop_
_geom_bond_atom_site_label_1
_geom_bond_atom_site_label_2
_geom_bond_distance
_geom_bond_site_symmetry_2
_geom_bond_publ_flag
Br1 C23 1.905(5) . ?
Br2 C26 1.904(4) . ?
O1 C12 1.210(4) . ?
O2 C20 1.206(4) . ?
C1 C19 1.493(5) . ?
C1 C10 1.529(5) . ?
C1 C2 1.560(5) . ?
C2 C21 1.539(5) . ?
C2 C3 1.552(6) . ?
C2 C20 1.559(5) . ?
C3 C22 1.319(5) . ?
C3 C4 1.471(5) . ?
C4 C9 1.391(5) . ?
C4 C5 1.394(5) . ?
C5 C6 1.394(6) . ?
C6 C7 1.390(6) . ?
C7 C8 1.392(5) . ?
C8 C9 1.386(5) . ?
C8 C12 1.484(5) . ?
C9 C10 1.490(5) . ?
C10 C11 1.564(5) . ?
C11 C24 1.534(5) . ?
C11 C13 1.554(5) . ?
C11 C12 1.557(5) . ?
C13 C25 1.317(5) . ?
C13 C14 1.469(5) . ?
C14 C19 1.390(5) . ?
C14 C15 1.403(5) . ?
C15 C16 1.385(6) . ?
C16 C17 1.386(6) . ?
C17 C18 1.389(5) . ?
C18 C19 1.382(5) . ?
C18 C20 1.478(5) . ?
C22 C23 1.282(6) . ?
C25 C26 1.291(5) . ?
